data_2223886
loop_
_publ_author_name
'Kirchner, Michael T.'
'Bl\"aser, Dieter'
'Boese, Roland'
'Thakur, Tejender S.'
'Desiraju, Gautam R.'

_publ_section_title
;
 1,2,3-Trifluorobenzene
;
_journal_coeditor_code LH2880
_journal_issue 11
_journal_name_full 'Acta Crystallographica Section E'
_journal_page_first o2670
_journal_paper_doi 10.1107/S1600536809038975
_journal_volume 65
_journal_year 2009
_chemical_formula_iupac 'C6 H3 F3'
_chemical_formula_moiety 'C6 H3 F3'
_chemical_formula_sum 'C6 H3 F3'
_chemical_formula_weight 132.08
_chemical_name_common 1,2,3-Trifluorobenzene
_chemical_name_systematic
;
1,2,3-Trifluorobenzene
;
_space_group_IT_number 15
_symmetry_cell_setting monoclinic
_symmetry_space_group_name_Hall '-C 2yc'
_symmetry_space_group_name_H-M 'C 1 2/c 1'
_atom_sites_solution_hydrogens geom
_atom_sites_solution_primary direct
_atom_sites_solution_secondary difmap
_audit_creation_method SHELXL-97
_cell_angle_alpha 90.00
_cell_angle_beta 112.783(4)
_cell_angle_gamma 90.00
_cell_formula_units_Z 4
_cell_length_a 7.4238(19)
_cell_length_b 11.590(3)
_cell_length_c 7.0473(17)
_cell_measurement_reflns_used 376
_cell_measurement_temperature 233(2)
_cell_measurement_theta_max 22.74
_cell_measurement_theta_min 3.81
_cell_volume 559.1(2)
_computing_cell_refinement
;
SAINT (Bruker, 2008)
;
_computing_data_collection
;
APEX2 (Bruker, 2008)
;
_computing_data_reduction
;
SAINT (Bruker, 2008)
;
_computing_molecular_graphics
;
Mercury (Macrae <i>et al.</i>,  2008) and
GIMP2 (The GIMP team, 2008)
;
_computing_publication_material
;
publCIF (Westrip, 2009)
;
_computing_structure_refinement
;
SHELXTL (Sheldrick, 2008)
;
_computing_structure_solution
;
SHELXTL (Sheldrick, 2008)
;
_diffrn_ambient_temperature 233(2)
_diffrn_detector_area_resol_mean 512
_diffrn_measured_fraction_theta_full 0.95
_diffrn_measured_fraction_theta_max 0.911
_diffrn_measurement_device_type
;
Siemens SMART three-axis goniometer with an APEXII area-detector system
;
_diffrn_measurement_method
;
 in omega at 0.3\% scan width one run with 740 frames, phi = 0\%, chi = 0\%
;
_diffrn_radiation_monochromator graphite
_diffrn_radiation_source 'fine-focus sealed tube'
_diffrn_radiation_type MoK\a
_diffrn_radiation_wavelength 0.71073
_diffrn_reflns_av_R_equivalents 0.0126
_diffrn_reflns_av_sigmaI/netI 0.0173
_diffrn_reflns_limit_h_max 9
_diffrn_reflns_limit_h_min -9
_diffrn_reflns_limit_k_max 10
_diffrn_reflns_limit_k_min -14
_diffrn_reflns_limit_l_max 4
_diffrn_reflns_limit_l_min -9
_diffrn_reflns_number 1074
_diffrn_reflns_theta_full 25.24
_diffrn_reflns_theta_max 28.24
_diffrn_reflns_theta_min 3.46
_exptl_absorpt_coefficient_mu 0.161
_exptl_absorpt_correction_T_max 0.9532
_exptl_absorpt_correction_T_min 0.8195
_exptl_absorpt_correction_type multi-scan
_exptl_absorpt_process_details '(SADABS; Bruker; 2004)'
_exptl_crystal_colour colourless
_exptl_crystal_density_diffrn 1.569
_exptl_crystal_density_method 'not measured'
_exptl_crystal_description cylindric
_exptl_crystal_F_000 264
_exptl_crystal_size_max 0.30
_exptl_crystal_size_mid 0.30
_exptl_crystal_size_min 0.30
_refine_diff_density_max 0.197
_refine_diff_density_min -0.179
_refine_ls_extinction_method none
_refine_ls_goodness_of_fit_ref 1.037
_refine_ls_hydrogen_treatment constr
_refine_ls_matrix_type full
_refine_ls_number_parameters 44
_refine_ls_number_reflns 634
_refine_ls_number_restraints 0
_refine_ls_restrained_S_all 1.037
_refine_ls_R_factor_all 0.0766
_refine_ls_R_factor_gt 0.0613
_refine_ls_shift/su_max 0.017
_refine_ls_shift/su_mean 0.004
_refine_ls_structure_factor_coef Fsqd
_refine_ls_weighting_details
;
calc w=1/[\s^2^(Fo^2^)+(0.1501P)^2^+0.039P], where  P=(Fo^2^+2Fc^2^)/3
;
_refine_ls_weighting_scheme calc
_refine_ls_wR_factor_gt 0.1961
_refine_ls_wR_factor_ref 0.2262
_reflns_number_gt 413
_reflns_number_total 634
_reflns_threshold_expression I>2\s(I)
_cod_data_source_file lh2880.cif
_cod_data_source_block I
_cod_original_sg_symbol_H-M 'C 2/c'
_cod_database_code 2223886
_cod_database_fobs_code 2223886

loop_
_symmetry_equiv_pos_as_xyz
'x, y, z'
'-x, y, -z+1/2'
'x+1/2, y+1/2, z'
'-x+1/2, y+1/2, -z+1/2'
'-x, -y, -z'
'x, -y, z-1/2'
'-x+1/2, -y+1/2, -z'
'x+1/2, -y+1/2, z-1/2'

loop_
_atom_site_type_symbol
_atom_site_label
_atom_site_fract_x
_atom_site_fract_y
_atom_site_fract_z
_atom_site_U_iso_or_equiv
_atom_site_adp_type
_atom_site_calc_flag
_atom_site_refinement_flags
_atom_site_occupancy
_atom_site_disorder_assembly
_atom_site_disorder_group
F F1 1.0000 0.30558(17) 0.2500 0.1156(10) Uani d S 1 . .
F F2 0.6666(2) 0.4183(2) 0.1576(3) 0.1354(10) Uani d . 1 . .
C C1 1.0000 0.4213(3) 0.2500 0.0769(9) Uani d S 1 . .
C C2 0.8308(3) 0.4803(2) 0.2036(3) 0.0824(8) Uani d . 1 . .
C C3 0.8265(4) 0.5973(3) 0.2023(3) 0.0942(9) Uani d . 1 . .
H H3 0.6833 0.6388 0.1585 0.113 Uiso d R 1 . .
C C4 1.0000 0.6558(3) 0.2500 0.1006(13) Uani d S 1 . .
H H4 1.0000 0.7422 0.2500 0.121 Uiso d SR 1 . .

loop_
_atom_site_aniso_label
_atom_site_aniso_U_11
_atom_site_aniso_U_22
_atom_site_aniso_U_33
_atom_site_aniso_U_12
_atom_site_aniso_U_13
_atom_site_aniso_U_23
F1 0.161(2) 0.0623(13) 0.1249(16) 0.000 0.0563(14) 0.000
F2 0.0959(12) 0.157(2) 0.1484(16) -0.0341(10) 0.0415(10) 0.0067(12)
C1 0.1030(19) 0.0573(16) 0.0725(15) 0.000 0.0364(13) 0.000
C2 0.0830(14) 0.0890(17) 0.0770(13) -0.0101(9) 0.0327(10) 0.0013(9)
C3 0.1073(17) 0.0935(18) 0.0858(15) 0.0277(12) 0.0419(12) 0.0094(10)
C4 0.163(4) 0.0605(17) 0.0848(19) 0.000 0.056(2) 0.000

loop_
_atom_type_symbol
_atom_type_description
_atom_type_scat_dispersion_real
_atom_type_scat_dispersion_imag
_atom_type_scat_source
C C 0.0033 0.0016 'International Tables Vol C Tables 4.2.6.8 and 6.1.1.4'
H H 0.0000 0.0000 'International Tables Vol C Tables 4.2.6.8 and 6.1.1.4'
F F 0.0171 0.0103 'International Tables Vol C Tables 4.2.6.8 and 6.1.1.4'

loop_
_geom_angle_atom_site_label_1
_geom_angle_atom_site_label_2
_geom_angle_atom_site_label_3
_geom_angle_site_symmetry_1
_geom_angle_site_symmetry_3
_geom_angle
_geom_angle_publ_flag
F1 C1 C2 . . 120.30(15) ?
C2 C1 C2 2_755 . 119.4(3) ?
F2 C2 C3 . . 121.1(2) ?
F2 C2 C1 . . 117.3(3) ?
C3 C2 C1 . . 121.5(2) ?
C2 C3 C4 . . 118.3(2) ?
C2 C3 H3 . . 117.3 ?
C4 C3 H3 . . 124.4 ?
C3 C4 C3 . 2_755 121.0(3) ?
C3 C4 H4 . . 119.5 ?
C3 C4 H4 2_755 . 119.5 ?

loop_
_geom_bond_atom_site_label_1
_geom_bond_atom_site_label_2
_geom_bond_site_symmetry_2
_geom_bond_distance
_geom_bond_publ_flag
F1 C1 . 1.341(4) ?
F2 C2 . 1.342(3) ?
C1 C2 . 1.354(3) ?
C2 C3 . 1.357(4) ?
C3 C4 . 1.377(3) ?
C3 H3 . 1.0973 ?
C4 H4 . 1.0018 ?

loop_
_geom_hbond_atom_site_label_D
_geom_hbond_atom_site_label_H
_geom_hbond_atom_site_label_A
_geom_hbond_site_symmetry_A
_geom_hbond_distance_DH
_geom_hbond_distance_HA
_geom_hbond_distance_DA
_geom_hbond_angle_DHA
_geom_hbond_publ_flag
C3 H3 F2 5_665 1.10 2.77 3.560(3) 129 yes
C3 H3 F1 3_455 1.10 2.59 3.528(4) 144 yes
C4 H4 F2 3_555 1.00 2.60 3.440(4) 142 yes
